data_1515379
loop_
_publ_author_name
'Gardner, Benedict M.'
'Cleaves, Peter A.'
'Kefalidis, Christos E.'
'Fang, Jian'
'Maron, Laurent'
'Lewis, William'
'Blake, Alexander J.'
'Liddle, Stephen T.'

_publ_section_title
;
 The role of 5f-orbital participation in unexpected inversion of the
 \s-bond metathesis reactivity trend of triamidoamine thorium(iv) and
 uranium(iv) alkyls
;
_journal_issue 6
_journal_name_full 'Chemical Science'
_journal_page_first 2489
_journal_paper_doi 10.1039/c4sc00182f
_journal_volume 5
_journal_year 2014
_chemical_formula_moiety 'C33 H75 Cl N4 Si3 Th'
_chemical_formula_sum 'C33 H75 Cl N4 Si3 Th'
_chemical_formula_weight 879.73
_chemical_name_systematic
;
 ?
;
_space_group_crystal_system monoclinic
_space_group_IT_number 14
_space_group_name_Hall '-P 2yn'
_space_group_name_H-M_alt 'P 1 21/n 1'
_symmetry_space_group_name_Hall '-P 2yn'
_symmetry_space_group_name_H-M 'P 1 21/n 1'
_atom_sites_solution_hydrogens geom
_atom_sites_solution_primary direct
_atom_sites_solution_secondary difmap
_audit_creation_date 2013-11-07
_audit_creation_method
;
Olex2 1.2
(compiled 2013.09.17 svn.r2790 for OlexSys, GUI svn.r4601)
;
_cell_angle_alpha 90
_cell_angle_beta 90.515(3)
_cell_angle_gamma 90
_cell_formula_units_Z 4
_cell_length_a 13.004(2)
_cell_length_b 15.655(2)
_cell_length_c 20.436(3)
_cell_measurement_reflns_used 10810
_cell_measurement_temperature 90(2)
_cell_measurement_theta_max 27.288
_cell_measurement_theta_min 2.260
_cell_volume 4160.1(10)
_computing_cell_refinement 'Bruker SAINT version 6.36A (Bruker, 2002)'
_computing_data_collection 'Bruker SMART version 5.625 (Bruker, 2001)'
_computing_data_reduction 'Bruker SAINT; SHELXTL (Sheldrick, 2008)'
_computing_molecular_graphics
;
O. V. Dolomanov, L. J. Bourhis, R. J. Gildea, J. A. K. Howard and H. Puschmann,
OLEX2: a complete structure solution, refinement and analysis program.
J. Appl. Cryst. (2009). 42, 339-341.
;
_computing_publication_material
;
O. V. Dolomanov, L. J. Bourhis, R. J. Gildea, J. A. K. Howard and H. Puschmann,
OLEX2: a complete structure solution, refinement and analysis program.
J. Appl. Cryst. (2009). 42, 339-341.
;
_computing_structure_refinement
;
SHELX, G.M. Sheldrick, Acta Cryst.
(2008). A64, 112-122
;
_computing_structure_solution
;
SHELX, G.M. Sheldrick, Acta Cryst.
(2008). A64, 112-122
;
_diffrn_ambient_temperature 90.15
_diffrn_detector_area_resol_mean 8.366
_diffrn_measured_fraction_theta_full 0.997
_diffrn_measured_fraction_theta_max 0.983
_diffrn_measurement_device_type 'Bruker SMART APEX CCD area detector'
_diffrn_measurement_method \w
_diffrn_radiation_monochromator graphite
_diffrn_radiation_type MoK\a
_diffrn_radiation_wavelength 0.71073
_diffrn_reflns_av_R_equivalents 0.0294
_diffrn_reflns_av_unetI/netI 0.0347
_diffrn_reflns_Laue_measured_fraction_full 0.997
_diffrn_reflns_Laue_measured_fraction_max 0.983
_diffrn_reflns_limit_h_max 15
_diffrn_reflns_limit_h_min -16
_diffrn_reflns_limit_k_max 20
_diffrn_reflns_limit_k_min -20
_diffrn_reflns_limit_l_max 16
_diffrn_reflns_limit_l_min -26
_diffrn_reflns_number 25312
_diffrn_reflns_point_group_measured_fraction_full 0.997
_diffrn_reflns_point_group_measured_fraction_max 0.983
_diffrn_reflns_theta_full 25.242
_diffrn_reflns_theta_max 27.356
_diffrn_reflns_theta_min 2.036
_diffrn_standards_number 0
_exptl_absorpt_coefficient_mu 3.761
_exptl_absorpt_correction_T_max 0.4305
_exptl_absorpt_correction_T_min 0.3468
_exptl_absorpt_correction_type multi-scan
_exptl_absorpt_process_details
;
SADABS-2007/2 (Bruker,2007) was used for absorption correction.
wR2(int) was 0.0676 before and 0.0374 after correction.
The Ratio of minimum to maximum transmission is 0.8056.
The \l/2 correction factor is 0.0015.
;
_exptl_crystal_colour colourless
_exptl_crystal_colour_primary colourless
_exptl_crystal_density_diffrn 1.405
_exptl_crystal_description block
_exptl_crystal_F_000 1800
_exptl_crystal_size_max 0.46
_exptl_crystal_size_mid 0.42
_exptl_crystal_size_min 0.38
_refine_diff_density_max 3.285
_refine_diff_density_min -1.872
_refine_diff_density_rms 0.161
_refine_ls_extinction_method none
_refine_ls_goodness_of_fit_ref 1.040
_refine_ls_hydrogen_treatment constr
_refine_ls_matrix_type full
_refine_ls_number_parameters 397
_refine_ls_number_reflns 9269
_refine_ls_number_restraints 0
_refine_ls_restrained_S_all 1.040
_refine_ls_R_factor_all 0.0405
_refine_ls_R_factor_gt 0.0332
_refine_ls_shift/su_max 0.003
_refine_ls_shift/su_mean 0.000
_refine_ls_structure_factor_coef Fsqd
_refine_ls_weighting_details 'w=1/[\s^2^(Fo^2^)+(0.0601P)^2^] where P=(Fo^2^+2Fc^2^)/3'
_refine_ls_weighting_scheme calc
_refine_ls_wR_factor_gt 0.0863
_refine_ls_wR_factor_ref 0.0901
_reflns_Friedel_coverage 0.000
_reflns_number_gt 7830
_reflns_number_total 9269
_reflns_threshold_expression 'I > 2\s(I)'
_cod_data_source_file c4sc00182f2.cif
_cod_data_source_block 1b
_cod_depositor_comments 'Adding full bibliography for 1515379--1515382.cif.'
_cod_original_cell_volume 4159.9(11)
_cod_database_code 1515379
_shelxl_version_number 2013-4
_shelx_space_group_comment
;
The symmetry employed for this shelxl refinement is uniquely defined
by the following loop, which should always be used as a source of
symmetry information in preference to the above space-group names.
They are only intended as comments.
;
_olex2_refinement_description
;
1. Others
 Fixed Uiso: H1(0.027) H2A(0.043) H2B(0.043) H2C(0.043) H3A(0.051) H3B(0.051)
 H3C(0.051) H4(0.026) H5A(0.042) H5B(0.042) H5C(0.042) H6A(0.04) H6B(0.04)
 H6C(0.04) H7(0.026) H8A(0.05) H8B(0.05) H8C(0.05) H9A(0.04) H9B(0.04)
 H9C(0.04) H10A(0.024) H10B(0.024) H11A(0.023) H11B(0.023) H12(0.033)
 H13A(0.058) H13B(0.058) H13C(0.058) H14A(0.08) H14B(0.08) H14C(0.08)
 H15(0.029) H16A(0.065) H16B(0.065) H16C(0.065) H17A(0.078) H17B(0.078)
 H17C(0.078) H18(0.033) H19A(0.05) H19B(0.05) H19C(0.05) H20A(0.059)
 H20B(0.059) H20C(0.059) H21A(0.024) H21B(0.024) H22A(0.022) H22B(0.022)
 H23(0.032) H24A(0.061) H24B(0.061) H24C(0.061) H25A(0.046) H25B(0.046)
 H25C(0.046) H26(0.029) H27A(0.045) H27B(0.045) H27C(0.045) H28A(0.051)
 H28B(0.051) H28C(0.051) H29(0.029) H30A(0.038) H30B(0.038) H30C(0.038)
 H31A(0.058) H31B(0.058) H31C(0.058) H32A(0.022) H32B(0.022) H33A(0.022)
 H33B(0.022)
 Fixed X: H1(1.2872) H2A(1.1362) H2B(1.2316) H2C(1.1436) H3A(1.2754)
 H3B(1.3607) H3C(1.3582) H4(1.2823) H5A(1.2787) H5B(1.3592) H5C(1.3604)
 H6A(1.1313) H6B(1.2307) H6C(1.1465) H7(1.0256) H8A(1.166) H8B(1.1153)
 H8C(1.2187) H9A(1.1119) H9B(1.0115) H9C(1.0096) H10A(1.1613) H10B(1.0509)
 H11A(1.075) H11B(1.0955) H12(0.7818) H13A(0.7018) H13B(0.6384) H13C(0.5981)
 H14A(0.5942) H14B(0.6473) H14C(0.6983) H15(0.7166) H16A(0.5736) H16B(0.561)
 H16C(0.6543) H17A(0.6532) H17B(0.5655) H17C(0.5669) H18(0.8043) H19A(0.9095)
 H19B(0.9749) H19C(0.9887) H20A(0.9467) H20B(0.9355) H20C(0.8432) H21A(0.9064)
 H21B(0.9981) H22A(0.9693) H22B(0.8501) H23(0.5642) H24A(0.6019) H24B(0.4919)
 H24C(0.5878) H25A(0.5569) H25B(0.4675) H25C(0.5687) H26(0.7472) H27A(0.8822)
 H27B(0.882) H27C(0.9174) H28A(0.6137) H28B(0.7015) H28C(0.69) H29(0.7694)
 H30A(0.9393) H30B(0.9324) H30C(0.9403) H31A(0.7783) H31B(0.7765) H31C(0.6774)
 H32A(0.7373) H32B(0.7452) H33A(0.8777) H33B(0.9217)
 Fixed Y: H1(0.7021) H2A(0.6749) H2B(0.6188) H2C(0.5761) H3A(0.5272)
 H3B(0.5647) H3C(0.5946) H4(0.6536) H5A(0.8337) H5B(0.7852) H5C(0.769)
 H6A(0.6693) H6B(0.712) H6C(0.7707) H7(0.7741) H8A(0.8136) H8B(0.8986)
 H8C(0.8612) H9A(0.8718) H9B(0.8967) H9C(0.8156) H10A(0.5359) H10B(0.532)
 H11A(0.4067) H11B(0.4629) H12(0.4757) H13A(0.5727) H13B(0.4852) H13C(0.5676)
 H14A(0.4734) H14B(0.395) H14C(0.4328) H15(0.7165) H16A(0.681) H16B(0.7567)
 H16C(0.7582) H17A(0.5998) H17B(0.6699) H17C(0.5845) H18(0.6909) H19A(0.5735)
 H19B(0.6597) H19C(0.5997) H20A(0.7325) H20B(0.7841) H20C(0.784) H21A(0.4677)
 H21B(0.5134) H22A(0.3783) H22B(0.4003) H23(0.5986) H24A(0.6811) H24B(0.6818)
 H24C(0.7279) H25A(0.4671) H25B(0.5291) H25C(0.5154) H26(0.437) H27A(0.5365)
 H27B(0.4347) H27C(0.4936) H28A(0.485) H28B(0.4448) H28C(0.5463) H29(0.7277)
 H30A(0.6698) H30B(0.7522) H30C(0.659) H31A(0.6797) H31B(0.7756) H31C(0.7158)
 H32A(0.4292) H32B(0.4577) H33A(0.3569) H33B(0.4227)
 Fixed Z: H1(0.321) H2A(0.3821) H2B(0.407) H2C(0.3626) H3A(0.2795) H3B(0.3286)
 H3C(0.2537) H4(0.1629) H5A(0.1824) H5B(0.1367) H5C(0.2141) H6A(0.0977)
 H6B(0.0657) H6C(0.1004) H7(0.2913) H8A(0.3556) H8B(0.326) H8C(0.2952)
 H9A(0.1872) H9B(0.2277) H9C(0.18) H10A(0.1828) H10B(0.1474) H11A(0.2104)
 H11B(0.2748) H12(0.4747) H13A(0.5454) H13B(0.5416) H13C(0.5027) H14A(0.4039)
 H14B(0.4415) H14C(0.3766) H15(0.3458) H16A(0.4467) H16B(0.3946) H16C(0.4462)
 H17A(0.2866) H17B(0.2976) H17C(0.3406) H18(0.5033) H19A(0.5293) H19B(0.536)
 H19C(0.4733) H20A(0.4027) H20B(0.4699) H20C(0.4176) H21A(0.4058) H21B(0.3673)
 H22A(0.3211) H22B(0.3095) H23(0.0549) H24A(0.1781) H24B(0.1424) H24C(0.109)
 H25A(0.1108) H25B(0.1356) H25C(0.1795) H26(0.0541) H27A(-0.0238) H27B(-0.0163)
 H27C(0.0439) H28A(-0.0128) H28B(-0.0577) H28C(-0.0519) H29(0.1011)
 H30A(0.1104) H30B(0.0642) H30C(0.0325) H31A(-0.0336) H31B(-0.0065)
 H31C(0.0011) H32A(0.1554) H32B(0.2307) H33A(0.2043) H33B(0.1512)
;

loop_
_space_group_symop_operation_xyz
'x, y, z'
'-x+1/2, y+1/2, -z+1/2'
'-x, -y, -z'
'x-1/2, -y-1/2, z-1/2'

loop_
_atom_site_label
_atom_site_type_symbol
_atom_site_fract_x
_atom_site_fract_y
_atom_site_fract_z
_atom_site_U_iso_or_equiv
_atom_site_adp_type
_atom_site_occupancy
_atom_site_site_symmetry_order
_atom_site_calc_flag
_atom_site_refinement_flags_posn
_atom_site_refinement_flags_adp
Th1 Th 0.88330(2) 0.62489(2) 0.24529(2) 0.01488(6) Uani 1 1 d . .
Cl1 Cl 0.80513(7) 0.78360(5) 0.23449(4) 0.02297(19) Uani 1 1 d . .
N1 N 1.0568(2) 0.61750(16) 0.22285(15) 0.0169(6) Uani 1 1 d . .
Si1 Si 1.15446(7) 0.68947(6) 0.24022(5) 0.0178(2) Uani 1 1 d . .
C1 C 1.2426(3) 0.6523(2) 0.30914(18) 0.0222(7) Uani 1 1 d . .
H1 H 1.2872 0.7021 0.3210 0.027 Uiso 1 1 calc R U
C2 C 1.1831(3) 0.6284(2) 0.3708(2) 0.0287(9) Uani 1 1 d . .
H2A H 1.1362 0.6749 0.3821 0.043 Uiso 1 1 calc R U
H2B H 1.2316 0.6188 0.4070 0.043 Uiso 1 1 calc R U
H2C H 1.1436 0.5761 0.3626 0.043 Uiso 1 1 calc R U
C3 C 1.3160(3) 0.5778(3) 0.2911(2) 0.0338(10) Uani 1 1 d . .
H3A H 1.2754 0.5272 0.2795 0.051 Uiso 1 1 calc R U
H3B H 1.3607 0.5647 0.3286 0.051 Uiso 1 1 calc R U
H3C H 1.3582 0.5946 0.2537 0.051 Uiso 1 1 calc R U
C4 C 1.2398(3) 0.7065(2) 0.16683(18) 0.0213(7) Uani 1 1 d . .
H4 H 1.2823 0.6536 0.1629 0.026 Uiso 1 1 calc R U
C5 C 1.3164(3) 0.7803(2) 0.1758(2) 0.0278(9) Uani 1 1 d . .
H5A H 1.2787 0.8337 0.1824 0.042 Uiso 1 1 calc R U
H5B H 1.3592 0.7852 0.1367 0.042 Uiso 1 1 calc R U
H5C H 1.3604 0.7690 0.2141 0.042 Uiso 1 1 calc R U
C6 C 1.1819(3) 0.7154(2) 0.10182(19) 0.0264(8) Uani 1 1 d . .
H6A H 1.1313 0.6693 0.0977 0.040 Uiso 1 1 calc R U
H6B H 1.2307 0.7120 0.0657 0.040 Uiso 1 1 calc R U
H6C H 1.1465 0.7707 0.1004 0.040 Uiso 1 1 calc R U
C7 C 1.0887(3) 0.7918(2) 0.26728(18) 0.0219(7) Uani 1 1 d . .
H7 H 1.0256 0.7741 0.2913 0.026 Uiso 1 1 calc R U
C8 C 1.1531(3) 0.8463(3) 0.3154(2) 0.0331(10) Uani 1 1 d . .
H8A H 1.1660 0.8136 0.3556 0.050 Uiso 1 1 calc R U
H8B H 1.1153 0.8986 0.3260 0.050 Uiso 1 1 calc R U
H8C H 1.2187 0.8612 0.2952 0.050 Uiso 1 1 calc R U
C9 C 1.0521(3) 0.8492(2) 0.2104(2) 0.0263(8) Uani 1 1 d . .
H9A H 1.1119 0.8718 0.1872 0.040 Uiso 1 1 calc R U
H9B H 1.0115 0.8967 0.2277 0.040 Uiso 1 1 calc R U
H9C H 1.0096 0.8156 0.1800 0.040 Uiso 1 1 calc R U
C10 C 1.0862(3) 0.5364(2) 0.19038(17) 0.0197(7) Uani 1 1 d . .
H10A H 1.1613 0.5359 0.1828 0.024 Uiso 1 1 calc R U
H10B H 1.0509 0.5320 0.1474 0.024 Uiso 1 1 calc R U
C11 C 1.0569(3) 0.4606(2) 0.23291(18) 0.0195(7) Uani 1 1 d . .
H11A H 1.0750 0.4067 0.2104 0.023 Uiso 1 1 calc R U
H11B H 1.0955 0.4629 0.2748 0.023 Uiso 1 1 calc R U
N2 N 0.8573(2) 0.56545(18) 0.34699(14) 0.0189(6) Uani 1 1 d . .
Si2 Si 0.77854(8) 0.60200(7) 0.40952(5) 0.0203(2) Uani 1 1 d . .
C12 C 0.7218(3) 0.5089(2) 0.45721(19) 0.0273(8) Uani 1 1 d . .
H12 H 0.7818 0.4757 0.4747 0.033 Uiso 1 1 calc R U
C13 C 0.6594(4) 0.5361(3) 0.5171(2) 0.0389(11) Uani 1 1 d . .
H13A H 0.7018 0.5727 0.5454 0.058 Uiso 1 1 calc R U
H13B H 0.6384 0.4852 0.5416 0.058 Uiso 1 1 calc R U
H13C H 0.5981 0.5676 0.5027 0.058 Uiso 1 1 calc R U
C14 C 0.6600(4) 0.4471(3) 0.4162(2) 0.0532(14) Uani 1 1 d . .
H14A H 0.5942 0.4734 0.4039 0.080 Uiso 1 1 calc R U
H14B H 0.6473 0.3950 0.4415 0.080 Uiso 1 1 calc R U
H14C H 0.6983 0.4328 0.3766 0.080 Uiso 1 1 calc R U
C15 C 0.6776(3) 0.6719(2) 0.37042(18) 0.0240(8) Uani 1 1 d . .
H15 H 0.7166 0.7165 0.3458 0.029 Uiso 1 1 calc R U
C16 C 0.6106(4) 0.7214(3) 0.4189(2) 0.0435(12) Uani 1 1 d . .
H16A H 0.5736 0.6810 0.4467 0.065 Uiso 1 1 calc R U
H16B H 0.5610 0.7567 0.3946 0.065 Uiso 1 1 calc R U
H16C H 0.6543 0.7582 0.4462 0.065 Uiso 1 1 calc R U
C17 C 0.6097(4) 0.6276(3) 0.3192(3) 0.0521(15) Uani 1 1 d . .
H17A H 0.6532 0.5998 0.2866 0.078 Uiso 1 1 calc R U
H17B H 0.5655 0.6699 0.2976 0.078 Uiso 1 1 calc R U
H17C H 0.5669 0.5845 0.3406 0.078 Uiso 1 1 calc R U
C18 C 0.8537(3) 0.6707(2) 0.46941(19) 0.0276(9) Uani 1 1 d . .
H18 H 0.8043 0.6909 0.5033 0.033 Uiso 1 1 calc R U
C19 C 0.9395(4) 0.6214(2) 0.5052(2) 0.0335(10) Uani 1 1 d . .
H19A H 0.9095 0.5735 0.5293 0.050 Uiso 1 1 calc R U
H19B H 0.9749 0.6597 0.5360 0.050 Uiso 1 1 calc R U
H19C H 0.9887 0.5997 0.4733 0.050 Uiso 1 1 calc R U
C20 C 0.8988(4) 0.7499(3) 0.4370(2) 0.0391(11) Uani 1 1 d . .
H20A H 0.9467 0.7325 0.4027 0.059 Uiso 1 1 calc R U
H20B H 0.9355 0.7841 0.4699 0.059 Uiso 1 1 calc R U
H20C H 0.8432 0.7840 0.4176 0.059 Uiso 1 1 calc R U
C21 C 0.9264(3) 0.4926(2) 0.36325(17) 0.0199(7) Uani 1 1 d . .
H21A H 0.9064 0.4677 0.4058 0.024 Uiso 1 1 calc R U
H21B H 0.9981 0.5134 0.3673 0.024 Uiso 1 1 calc R U
C22 C 0.9203(3) 0.4249(2) 0.31081(17) 0.0186(7) Uani 1 1 d . .
H22A H 0.9693 0.3783 0.3211 0.022 Uiso 1 1 calc R U
H22B H 0.8501 0.4003 0.3095 0.022 Uiso 1 1 calc R U
N3 N 0.7938(2) 0.55059(17) 0.16727(13) 0.0167(6) Uani 1 1 d . .
Si3 Si 0.73762(7) 0.57947(6) 0.09285(5) 0.0183(2) Uani 1 1 d . .
C23 C 0.5935(3) 0.5952(3) 0.1002(2) 0.0263(8) Uani 1 1 d . .
H23 H 0.5642 0.5986 0.0549 0.032 Uiso 1 1 calc R U
C24 C 0.5663(4) 0.6791(3) 0.1357(2) 0.0403(11) Uani 1 1 d . .
H24A H 0.6019 0.6811 0.1781 0.061 Uiso 1 1 calc R U
H24B H 0.4919 0.6818 0.1424 0.061 Uiso 1 1 calc R U
H24C H 0.5878 0.7279 0.1090 0.061 Uiso 1 1 calc R U
C25 C 0.5420(3) 0.5199(3) 0.1346(2) 0.0307(9) Uani 1 1 d . .
H25A H 0.5569 0.4671 0.1108 0.046 Uiso 1 1 calc R U
H25B H 0.4675 0.5291 0.1356 0.046 Uiso 1 1 calc R U
H25C H 0.5687 0.5154 0.1795 0.046 Uiso 1 1 calc R U
C26 C 0.7590(3) 0.4921(2) 0.03055(18) 0.0243(8) Uani 1 1 d . .
H26 H 0.7472 0.4370 0.0541 0.029 Uiso 1 1 calc R U
C27 C 0.8702(3) 0.4889(3) 0.0064(2) 0.0298(9) Uani 1 1 d . .
H27A H 0.8822 0.5365 -0.0238 0.045 Uiso 1 1 calc R U
H27B H 0.8820 0.4347 -0.0163 0.045 Uiso 1 1 calc R U
H27C H 0.9174 0.4936 0.0439 0.045 Uiso 1 1 calc R U
C28 C 0.6842(3) 0.4921(3) -0.0283(2) 0.0337(9) Uani 1 1 d . .
H28A H 0.6137 0.4850 -0.0128 0.051 Uiso 1 1 calc R U
H28B H 0.7015 0.4448 -0.0577 0.051 Uiso 1 1 calc R U
H28C H 0.6900 0.5463 -0.0519 0.051 Uiso 1 1 calc R U
C29 C 0.7941(3) 0.6854(2) 0.06812(18) 0.0243(8) Uani 1 1 d . .
H29 H 0.7694 0.7277 0.1011 0.029 Uiso 1 1 calc R U
C30 C 0.9123(3) 0.6922(2) 0.06887(18) 0.0253(8) Uani 1 1 d . .
H30A H 0.9393 0.6698 0.1104 0.038 Uiso 1 1 calc R U
H30B H 0.9324 0.7522 0.0642 0.038 Uiso 1 1 calc R U
H30C H 0.9403 0.6590 0.0325 0.038 Uiso 1 1 calc R U
C31 C 0.7528(3) 0.7170(3) 0.0011(2) 0.0385(11) Uani 1 1 d . .
H31A H 0.7783 0.6797 -0.0336 0.058 Uiso 1 1 calc R U
H31B H 0.7765 0.7756 -0.0065 0.058 Uiso 1 1 calc R U
H31C H 0.6774 0.7158 0.0011 0.058 Uiso 1 1 calc R U
C32 C 0.7803(3) 0.4600(2) 0.18794(17) 0.0184(7) Uani 1 1 d . .
H32A H 0.7373 0.4292 0.1554 0.022 Uiso 1 1 calc R U
H32B H 0.7452 0.4577 0.2307 0.022 Uiso 1 1 calc R U
C33 C 0.8853(3) 0.4182(2) 0.19340(17) 0.0186(7) Uani 1 1 d . .
H33A H 0.8777 0.3569 0.2043 0.022 Uiso 1 1 calc R U
H33B H 0.9217 0.4227 0.1512 0.022 Uiso 1 1 calc R U
N4 N 0.9451(2) 0.46240(17) 0.24573(13) 0.0152(6) Uani 1 1 d . .

loop_
_atom_site_aniso_label
_atom_site_aniso_U_11
_atom_site_aniso_U_22
_atom_site_aniso_U_33
_atom_site_aniso_U_23
_atom_site_aniso_U_13
_atom_site_aniso_U_12
Th1 0.01536(8) 0.01593(8) 0.01329(8) -0.00020(4) -0.00373(5) 0.00087(4)
Cl1 0.0245(4) 0.0190(4) 0.0254(5) 0.0013(3) -0.0004(4) 0.0049(3)
N1 0.0160(15) 0.0188(14) 0.0158(15) -0.0010(11) -0.0024(12) 0.0012(11)
Si1 0.0161(5) 0.0200(4) 0.0174(5) -0.0018(4) -0.0041(4) -0.0007(4)
C1 0.0174(18) 0.0255(17) 0.024(2) -0.0029(16) -0.0060(15) -0.0018(15)
C2 0.027(2) 0.038(2) 0.021(2) -0.0012(16) -0.0075(17) 0.0010(16)
C3 0.035(2) 0.033(2) 0.033(2) 0.0009(18) -0.0084(18) 0.0094(19)
C4 0.0188(18) 0.0213(17) 0.0238(19) -0.0028(15) -0.0008(15) -0.0028(14)
C5 0.024(2) 0.0270(19) 0.033(2) -0.0029(17) 0.0003(17) -0.0054(16)
C6 0.025(2) 0.029(2) 0.024(2) 0.0030(16) -0.0002(16) -0.0074(16)
C7 0.0220(18) 0.0227(18) 0.0209(19) -0.0018(15) -0.0021(15) 0.0004(15)
C8 0.035(2) 0.028(2) 0.035(2) -0.0119(18) -0.0083(19) 0.0006(18)
C9 0.025(2) 0.0239(18) 0.030(2) -0.0019(17) 0.0000(16) 0.0012(16)
C10 0.0191(17) 0.0237(17) 0.0163(17) -0.0039(14) -0.0035(13) -0.0025(14)
C11 0.0177(17) 0.0203(17) 0.0205(18) -0.0002(14) -0.0042(14) 0.0031(14)
N2 0.0203(15) 0.0215(14) 0.0148(15) 0.0012(12) -0.0034(12) 0.0018(12)
Si2 0.0216(5) 0.0247(5) 0.0145(5) 0.0003(4) -0.0016(4) 0.0020(4)
C12 0.030(2) 0.0268(19) 0.025(2) 0.0061(16) 0.0052(16) 0.0046(16)
C13 0.042(3) 0.046(3) 0.029(2) 0.010(2) 0.012(2) 0.004(2)
C14 0.074(4) 0.041(3) 0.045(3) -0.004(2) 0.020(3) -0.025(3)
C15 0.023(2) 0.029(2) 0.0190(19) 0.0016(16) 0.0000(15) 0.0044(16)
C16 0.048(3) 0.052(3) 0.031(2) 0.004(2) 0.005(2) 0.028(2)
C17 0.038(3) 0.063(3) 0.055(4) -0.015(2) -0.031(3) 0.016(2)
C18 0.030(2) 0.031(2) 0.021(2) -0.0078(16) -0.0013(16) 0.0082(17)
C19 0.035(2) 0.041(2) 0.024(2) -0.0063(17) -0.0110(18) 0.0047(18)
C20 0.042(3) 0.029(2) 0.046(3) -0.0045(19) -0.014(2) -0.0006(19)
C21 0.0172(17) 0.0264(18) 0.0160(17) 0.0036(14) -0.0037(14) 0.0015(14)
C22 0.0204(18) 0.0186(16) 0.0169(17) 0.0019(14) -0.0044(14) 0.0006(14)
N3 0.0178(14) 0.0183(14) 0.0139(14) 0.0009(11) -0.0073(11) -0.0016(11)
Si3 0.0174(5) 0.0222(5) 0.0151(5) 0.0009(4) -0.0062(4) 0.0008(4)
C23 0.0173(19) 0.036(2) 0.026(2) -0.0007(17) -0.0053(15) 0.0027(17)
C24 0.031(2) 0.039(3) 0.051(3) 0.000(2) 0.002(2) 0.009(2)
C25 0.0178(19) 0.043(2) 0.032(2) 0.0041(18) -0.0062(16) -0.0013(17)
C26 0.024(2) 0.0308(19) 0.0184(19) -0.0033(15) -0.0082(15) -0.0029(16)
C27 0.027(2) 0.041(2) 0.021(2) -0.0083(17) -0.0049(16) 0.0021(17)
C28 0.034(2) 0.044(2) 0.022(2) -0.0074(18) -0.0105(17) -0.0007(19)
C29 0.028(2) 0.0258(18) 0.0194(19) 0.0026(15) -0.0070(15) 0.0047(16)
C30 0.029(2) 0.0254(18) 0.0209(19) 0.0045(15) -0.0074(16) -0.0073(16)
C31 0.037(2) 0.046(3) 0.032(2) 0.017(2) -0.0181(19) -0.003(2)
C32 0.0158(17) 0.0225(17) 0.0168(17) 0.0003(14) -0.0070(13) -0.0029(14)
C33 0.0218(18) 0.0161(16) 0.0178(18) -0.0038(13) -0.0028(14) -0.0005(14)
N4 0.0128(14) 0.0175(13) 0.0153(14) 0.0004(11) -0.0043(11) -0.0007(11)

loop_
_atom_type_symbol
_atom_type_description
_atom_type_scat_dispersion_real
_atom_type_scat_dispersion_imag
_atom_type_scat_source
C C 0.0033 0.0016 'International Tables Vol C Tables 4.2.6.8 and 6.1.1.4'
H H 0.0000 0.0000 'International Tables Vol C Tables 4.2.6.8 and 6.1.1.4'
Cl Cl 0.1484 0.1585 'International Tables Vol C Tables 4.2.6.8 and 6.1.1.4'
N N 0.0061 0.0033 'International Tables Vol C Tables 4.2.6.8 and 6.1.1.4'
Si Si 0.0817 0.0704 'International Tables Vol C Tables 4.2.6.8 and 6.1.1.4'
Th Th -7.2400 8.8979 'International Tables Vol C Tables 4.2.6.8 and 6.1.1.4'

loop_
_geom_angle_atom_site_label_1
_geom_angle_atom_site_label_2
_geom_angle_atom_site_label_3
_geom_angle
N1 Th1 Cl1 113.50(7)
N1 Th1 N4 70.00(9)
N2 Th1 Cl1 112.84(7)
N2 Th1 N1 108.08(10)
N2 Th1 N4 70.04(9)
N3 Th1 Cl1 102.89(7)
N3 Th1 N1 109.18(10)
N3 Th1 N2 110.24(10)
N3 Th1 N4 70.63(9)
N4 Th1 Cl1 173.51(6)
Si1 N1 Th1 129.99(15)
C10 N1 Th1 112.8(2)
C10 N1 Si1 117.1(2)
N1 Si1 C1 112.91(15)
N1 Si1 C4 111.30(15)
N1 Si1 C7 106.08(15)
C1 Si1 C7 108.21(16)
C4 Si1 C1 106.07(17)
C4 Si1 C7 112.34(16)
Si1 C1 H1 106.7
C2 C1 Si1 112.3(3)
C2 C1 H1 106.7
C2 C1 C3 109.1(3)
C3 C1 Si1 115.0(3)
C3 C1 H1 106.7
C1 C2 H2A 109.5
C1 C2 H2B 109.5
C1 C2 H2C 109.5
H2A C2 H2B 109.5
H2A C2 H2C 109.5
H2B C2 H2C 109.5
C1 C3 H3A 109.5
C1 C3 H3B 109.5
C1 C3 H3C 109.5
H3A C3 H3B 109.5
H3A C3 H3C 109.5
H3B C3 H3C 109.5
Si1 C4 H4 105.9
C5 C4 Si1 113.3(3)
C5 C4 H4 105.9
C6 C4 Si1 114.5(3)
C6 C4 H4 105.9
C6 C4 C5 110.5(3)
C4 C5 H5A 109.5
C4 C5 H5B 109.5
C4 C5 H5C 109.5
H5A C5 H5B 109.5
H5A C5 H5C 109.5
H5B C5 H5C 109.5
C4 C6 H6A 109.5
C4 C6 H6B 109.5
C4 C6 H6C 109.5
H6A C6 H6B 109.5
H6A C6 H6C 109.5
H6B C6 H6C 109.5
Si1 C7 H7 106.4
C8 C7 Si1 114.1(3)
C8 C7 H7 106.4
C9 C7 Si1 114.1(3)
C9 C7 H7 106.4
C9 C7 C8 108.7(3)
C7 C8 H8A 109.5
C7 C8 H8B 109.5
C7 C8 H8C 109.5
H8A C8 H8B 109.5
H8A C8 H8C 109.5
H8B C8 H8C 109.5
C7 C9 H9A 109.5
C7 C9 H9B 109.5
C7 C9 H9C 109.5
H9A C9 H9B 109.5
H9A C9 H9C 109.5
H9B C9 H9C 109.5
N1 C10 H10A 109.6
N1 C10 H10B 109.6
N1 C10 C11 110.2(3)
H10A C10 H10B 108.1
C11 C10 H10A 109.6
C11 C10 H10B 109.6
C10 C11 H11A 109.7
C10 C11 H11B 109.7
H11A C11 H11B 108.2
N4 C11 C10 109.7(3)
N4 C11 H11A 109.7
N4 C11 H11B 109.7
Si2 N2 Th1 128.39(15)
C21 N2 Th1 114.7(2)
C21 N2 Si2 116.5(2)
N2 Si2 C12 110.90(16)
N2 Si2 C15 106.99(16)
N2 Si2 C18 110.93(16)
C15 Si2 C12 112.99(18)
C15 Si2 C18 107.32(17)
C18 Si2 C12 107.69(18)
Si2 C12 H12 106.0
C13 C12 Si2 113.9(3)
C13 C12 H12 106.0
C14 C12 Si2 114.4(3)
C14 C12 H12 106.0
C14 C12 C13 109.8(4)
C12 C13 H13A 109.5
C12 C13 H13B 109.5
C12 C13 H13C 109.5
H13A C13 H13B 109.5
H13A C13 H13C 109.5
H13B C13 H13C 109.5
C12 C14 H14A 109.5
C12 C14 H14B 109.5
C12 C14 H14C 109.5
H14A C14 H14B 109.5
H14A C14 H14C 109.5
H14B C14 H14C 109.5
Si2 C15 H15 105.4
C16 C15 Si2 114.7(3)
C16 C15 H15 105.4
C17 C15 Si2 115.0(3)
C17 C15 H15 105.4
C17 C15 C16 110.0(4)
C15 C16 H16A 109.5
C15 C16 H16B 109.5
C15 C16 H16C 109.5
H16A C16 H16B 109.5
H16A C16 H16C 109.5
H16B C16 H16C 109.5
C15 C17 H17A 109.5
C15 C17 H17B 109.5
C15 C17 H17C 109.5
H17A C17 H17B 109.5
H17A C17 H17C 109.5
H17B C17 H17C 109.5
Si2 C18 H18 107.2
C19 C18 Si2 113.0(3)
C19 C18 H18 107.2
C20 C18 Si2 112.3(3)
C20 C18 H18 107.2
C20 C18 C19 109.5(3)
C18 C19 H19A 109.5
C18 C19 H19B 109.5
C18 C19 H19C 109.5
H19A C19 H19B 109.5
H19A C19 H19C 109.5
H19B C19 H19C 109.5
C18 C20 H20A 109.5
C18 C20 H20B 109.5
C18 C20 H20C 109.5
H20A C20 H20B 109.5
H20A C20 H20C 109.5
H20B C20 H20C 109.5
N2 C21 H21A 109.5
N2 C21 H21B 109.5
N2 C21 C22 110.6(3)
H21A C21 H21B 108.1
C22 C21 H21A 109.5
C22 C21 H21B 109.5
C21 C22 H22A 109.6
C21 C22 H22B 109.6
H22A C22 H22B 108.1
N4 C22 C21 110.2(3)
N4 C22 H22A 109.6
N4 C22 H22B 109.6
Si3 N3 Th1 133.21(15)
C32 N3 Th1 110.3(2)
C32 N3 Si3 116.4(2)
N3 Si3 C23 111.81(16)
N3 Si3 C26 109.72(15)
N3 Si3 C29 107.55(15)
C26 Si3 C23 107.37(17)
C29 Si3 C23 107.11(18)
C29 Si3 C26 113.32(17)
Si3 C23 H23 107.6
C24 C23 Si3 112.2(3)
C24 C23 H23 107.6
C25 C23 Si3 111.9(3)
C25 C23 H23 107.6
C25 C23 C24 109.7(3)
C23 C24 H24A 109.5
C23 C24 H24B 109.5
C23 C24 H24C 109.5
H24A C24 H24B 109.5
H24A C24 H24C 109.5
H24B C24 H24C 109.5
C23 C25 H25A 109.5
C23 C25 H25B 109.5
C23 C25 H25C 109.5
H25A C25 H25B 109.5
H25A C25 H25C 109.5
H25B C25 H25C 109.5
Si3 C26 H26 106.0
C27 C26 Si3 112.7(3)
C27 C26 H26 106.0
C27 C26 C28 109.8(3)
C28 C26 Si3 115.5(3)
C28 C26 H26 106.0
C26 C27 H27A 109.5
C26 C27 H27B 109.5
C26 C27 H27C 109.5
H27A C27 H27B 109.5
H27A C27 H27C 109.5
H27B C27 H27C 109.5
C26 C28 H28A 109.5
C26 C28 H28B 109.5
C26 C28 H28C 109.5
H28A C28 H28B 109.5
H28A C28 H28C 109.5
H28B C28 H28C 109.5
Si3 C29 H29 105.9
C30 C29 Si3 116.7(3)
C30 C29 H29 105.9
C30 C29 C31 109.0(3)
C31 C29 Si3 112.7(3)
C31 C29 H29 105.9
C29 C30 H30A 109.5
C29 C30 H30B 109.5
C29 C30 H30C 109.5
H30A C30 H30B 109.5
H30A C30 H30C 109.5
H30B C30 H30C 109.5
C29 C31 H31A 109.5
C29 C31 H31B 109.5
C29 C31 H31C 109.5
H31A C31 H31B 109.5
H31A C31 H31C 109.5
H31B C31 H31C 109.5
N3 C32 H32A 109.9
N3 C32 H32B 109.9
N3 C32 C33 108.8(3)
H32A C32 H32B 108.3
C33 C32 H32A 109.9
C33 C32 H32B 109.9
C32 C33 H33A 110.0
C32 C33 H33B 110.0
H33A C33 H33B 108.4
N4 C33 C32 108.5(3)
N4 C33 H33A 110.0
N4 C33 H33B 110.0
C11 N4 Th1 108.33(19)
C11 N4 C22 111.8(3)
C11 N4 C33 111.8(3)
C22 N4 Th1 108.10(19)
C33 N4 Th1 106.60(19)
C33 N4 C22 110.0(3)

loop_
_geom_bond_atom_site_label_1
_geom_bond_atom_site_label_2
_geom_bond_distance
Th1 Cl1 2.6927(9)
Th1 N1 2.309(3)
Th1 N2 2.305(3)
Th1 N3 2.284(3)
Th1 N4 2.668(3)
N1 Si1 1.732(3)
N1 C10 1.485(4)
Si1 C1 1.899(4)
Si1 C4 1.892(4)
Si1 C7 1.901(4)
C1 H1 1.0000
C1 C2 1.530(6)
C1 C3 1.553(5)
C2 H2A 0.9800
C2 H2B 0.9800
C2 H2C 0.9800
C3 H3A 0.9800
C3 H3B 0.9800
C3 H3C 0.9800
C4 H4 1.0000
C4 C5 1.535(5)
C4 C6 1.527(5)
C5 H5A 0.9800
C5 H5B 0.9800
C5 H5C 0.9800
C6 H6A 0.9800
C6 H6B 0.9800
C6 H6C 0.9800
C7 H7 1.0000
C7 C8 1.542(5)
C7 C9 1.541(5)
C8 H8A 0.9800
C8 H8B 0.9800
C8 H8C 0.9800
C9 H9A 0.9800
C9 H9B 0.9800
C9 H9C 0.9800
C10 H10A 0.9900
C10 H10B 0.9900
C10 C11 1.522(5)
C11 H11A 0.9900
C11 H11B 0.9900
C11 N4 1.479(4)
N2 Si2 1.741(3)
N2 C21 1.488(4)
Si2 C12 1.906(4)
Si2 C15 1.881(4)
Si2 C18 1.895(4)
C12 H12 1.0000
C12 C13 1.535(5)
C12 C14 1.506(6)
C13 H13A 0.9800
C13 H13B 0.9800
C13 H13C 0.9800
C14 H14A 0.9800
C14 H14B 0.9800
C14 H14C 0.9800
C15 H15 1.0000
C15 C16 1.535(5)
C15 C17 1.530(6)
C16 H16A 0.9800
C16 H16B 0.9800
C16 H16C 0.9800
C17 H17A 0.9800
C17 H17B 0.9800
C17 H17C 0.9800
C18 H18 1.0000
C18 C19 1.536(6)
C18 C20 1.525(6)
C19 H19A 0.9800
C19 H19B 0.9800
C19 H19C 0.9800
C20 H20A 0.9800
C20 H20B 0.9800
C20 H20C 0.9800
C21 H21A 0.9900
C21 H21B 0.9900
C21 C22 1.509(5)
C22 H22A 0.9900
C22 H22B 0.9900
C22 N4 1.492(4)
N3 Si3 1.741(3)
N3 C32 1.491(4)
Si3 C23 1.898(4)
Si3 C26 1.890(4)
Si3 C29 1.884(4)
C23 H23 1.0000
C23 C24 1.543(6)
C23 C25 1.530(6)
C24 H24A 0.9800
C24 H24B 0.9800
C24 H24C 0.9800
C25 H25A 0.9800
C25 H25B 0.9800
C25 H25C 0.9800
C26 H26 1.0000
C26 C27 1.533(5)
C26 C28 1.540(5)
C27 H27A 0.9800
C27 H27B 0.9800
C27 H27C 0.9800
C28 H28A 0.9800
C28 H28B 0.9800
C28 H28C 0.9800
C29 H29 1.0000
C29 C30 1.541(5)
C29 C31 1.547(5)
C30 H30A 0.9800
C30 H30B 0.9800
C30 H30C 0.9800
C31 H31A 0.9800
C31 H31B 0.9800
C31 H31C 0.9800
C32 H32A 0.9900
C32 H32B 0.9900
C32 C33 1.518(5)
C33 H33A 0.9900
C33 H33B 0.9900
C33 N4 1.487(4)

loop_
_geom_torsion_atom_site_label_1
_geom_torsion_atom_site_label_2
_geom_torsion_atom_site_label_3
_geom_torsion_atom_site_label_4
_geom_torsion
Th1 N1 Si1 C1 106.6(2)
Th1 N1 Si1 C4 -134.2(2)
Th1 N1 Si1 C7 -11.7(2)
Th1 N1 C10 C11 -58.0(3)
Th1 N2 Si2 C12 146.3(2)
Th1 N2 Si2 C15 22.6(2)
Th1 N2 Si2 C18 -94.1(2)
Th1 N2 C21 C22 -54.3(3)
Th1 N3 Si3 C23 -100.4(2)
Th1 N3 Si3 C26 140.6(2)
Th1 N3 Si3 C29 17.0(3)
Th1 N3 C32 C33 -63.5(3)
N1 Si1 C1 C2 -53.0(3)
N1 Si1 C1 C3 72.6(3)
N1 Si1 C4 C5 170.5(3)
N1 Si1 C4 C6 42.6(3)
N1 C10 C11 N4 57.8(4)
Si1 N1 C10 C11 120.2(3)
C1 Si1 C4 C5 -66.3(3)
C1 Si1 C4 C6 165.8(3)
C4 Si1 C1 C2 -175.1(3)
C4 Si1 C1 C3 -49.6(3)
C7 Si1 C1 C2 64.1(3)
C7 Si1 C1 C3 -170.3(3)
C7 Si1 C4 C5 51.7(3)
C7 Si1 C4 C6 -76.2(3)
C10 N1 Si1 C1 -71.2(3)
C10 N1 Si1 C4 48.0(3)
C10 N1 Si1 C7 170.5(2)
C10 C11 N4 Th1 -29.9(3)
C10 C11 N4 C22 -148.9(3)
C10 C11 N4 C33 87.3(3)
N2 Si2 C15 C16 -171.0(3)
N2 Si2 C15 C17 59.9(4)
N2 Si2 C18 C19 -63.5(3)
N2 Si2 C18 C20 61.1(3)
N2 C21 C22 N4 56.3(4)
Si2 N2 C21 C22 132.6(3)
C12 Si2 C15 C16 66.6(4)
C12 Si2 C15 C17 -62.4(4)
C12 Si2 C18 C19 58.1(3)
C12 Si2 C18 C20 -177.4(3)
C15 Si2 C18 C19 180.0(3)
C15 Si2 C18 C20 -55.5(3)
C18 Si2 C15 C16 -51.9(4)
C18 Si2 C15 C17 179.0(3)
C21 N2 Si2 C12 -41.8(3)
C21 N2 Si2 C15 -165.4(3)
C21 N2 Si2 C18 77.9(3)
C21 C22 N4 Th1 -31.4(3)
C21 C22 N4 C11 87.7(3)
C21 C22 N4 C33 -147.5(3)
N3 Si3 C23 C24 74.2(3)
N3 Si3 C23 C25 -49.6(3)
N3 Si3 C26 C27 -73.5(3)
N3 Si3 C26 C28 159.1(3)
N3 Si3 C29 C30 50.9(3)
N3 Si3 C29 C31 178.1(3)
N3 C32 C33 N4 63.3(3)
Si3 N3 C32 C33 118.4(3)
C23 Si3 C26 C27 164.8(3)
C23 Si3 C26 C28 37.4(3)
C23 Si3 C29 C30 171.3(3)
C23 Si3 C29 C31 -61.5(3)
C26 Si3 C23 C24 -165.4(3)
C26 Si3 C23 C25 70.8(3)
C26 Si3 C29 C30 -70.5(3)
C26 Si3 C29 C31 56.7(3)
C29 Si3 C23 C24 -43.3(4)
C29 Si3 C23 C25 -167.2(3)
C29 Si3 C26 C27 46.7(3)
C29 Si3 C26 C28 -80.6(3)
C32 N3 Si3 C23 77.3(3)
C32 N3 Si3 C26 -41.8(3)
C32 N3 Si3 C29 -165.4(2)
C32 C33 N4 Th1 -31.8(3)
C32 C33 N4 C11 -150.0(3)
C32 C33 N4 C22 85.2(3)
